data_4335523
loop_
_publ_author_name
'Seul-Gi Lee'
'Ki-Min Park'
'Yoichi Habata'
'Shim Sung Lee'

_publ_section_title
;
 Endo- and Exocyclic Supramolecular Complexes of Mixed-Donor Macrocycles
 via [1:1] and [2:2] Cyclizations
;
_journal_name_full 'Inorganic Chemistry'
_journal_page_first 8416
_journal_page_last 8426
_journal_paper_doi 10.1021/ic400247q
_journal_volume 52
_journal_year 2013
_chemical_formula_moiety 'C31 H37 N5 Ni O2 S2, 2(Cl O4), 2(C2 H3 N)'
_chemical_formula_sum 'C35 H43 Cl2 N7 Ni O10 S2'
_chemical_formula_weight 915.49
_chemical_name_systematic
; 
 ? 
;
_space_group_IT_number 14
_symmetry_cell_setting monoclinic
_symmetry_space_group_name_Hall '-P 2ybc'
_symmetry_space_group_name_H-M 'P 1 21/c 1'
_atom_sites_solution_hydrogens geom
_atom_sites_solution_primary direct
_atom_sites_solution_secondary difmap
_audit_creation_method SHELXL-97
_cell_angle_alpha 90.00
_cell_angle_beta 97.6540(10)
_cell_angle_gamma 90.00
_cell_formula_units_Z 4
_cell_length_a 11.7296(2)
_cell_length_b 24.3066(4)
_cell_length_c 14.7652(2)
_cell_measurement_reflns_used 8910
_cell_measurement_temperature 173(2)
_cell_measurement_theta_max 22.14
_cell_measurement_theta_min 2.18
_cell_volume 4172.15(11)
_computing_cell_refinement 'Bruker SAINT'
_computing_data_collection 'Bruker APEX2'
_computing_data_reduction 'Bruker SAINT'
_computing_molecular_graphics 'Bruker SHELXTL'
_computing_publication_material 'Bruker SHELXTL'
_computing_structure_refinement 'Bruker SHELXTL'
_computing_structure_solution 'Bruker SHELXTL'
_diffrn_ambient_temperature 173(2)
_diffrn_measured_fraction_theta_full 1.000
_diffrn_measured_fraction_theta_max 1.000
_diffrn_measurement_device_type 'Bruker APEX-II CCD'
_diffrn_measurement_method '\f and \w scans'
_diffrn_radiation_monochromator graphite
_diffrn_radiation_source 'fine-focus sealed tube'
_diffrn_radiation_type MoK\a
_diffrn_radiation_wavelength 0.71073
_diffrn_reflns_av_R_equivalents 0.0705
_diffrn_reflns_av_sigmaI/netI 0.0605
_diffrn_reflns_limit_h_max 14
_diffrn_reflns_limit_h_min -14
_diffrn_reflns_limit_k_max 29
_diffrn_reflns_limit_k_min -29
_diffrn_reflns_limit_l_max 18
_diffrn_reflns_limit_l_min -18
_diffrn_reflns_number 66936
_diffrn_reflns_theta_full 26.00
_diffrn_reflns_theta_max 26.00
_diffrn_reflns_theta_min 1.62
_exptl_absorpt_coefficient_mu 0.756
_exptl_absorpt_correction_T_max 0.9188
_exptl_absorpt_correction_T_min 0.8785
_exptl_absorpt_correction_type multi-scan
_exptl_absorpt_process_details SADABS
_exptl_crystal_colour violet
_exptl_crystal_density_diffrn 1.457
_exptl_crystal_description block
_exptl_crystal_F_000 1904
_exptl_crystal_size_max 0.18
_exptl_crystal_size_mid 0.14
_exptl_crystal_size_min 0.11
_refine_diff_density_max 1.320
_refine_diff_density_min -0.698
_refine_diff_density_rms 0.081
_refine_ls_extinction_method none
_refine_ls_goodness_of_fit_ref 1.017
_refine_ls_hydrogen_treatment constr
_refine_ls_matrix_type full
_refine_ls_number_parameters 514
_refine_ls_number_reflns 8200
_refine_ls_number_restraints 6
_refine_ls_restrained_S_all 1.047
_refine_ls_R_factor_all 0.0900
_refine_ls_R_factor_gt 0.0513
_refine_ls_shift/su_max 0.001
_refine_ls_shift/su_mean 0.000
_refine_ls_structure_factor_coef Fsqd
_refine_ls_weighting_details 'calc w=1/[\s^2^(Fo^2^)+(0.0479P)^2^+8.0316P] where P=(Fo^2^+2Fc^2^)/3'
_refine_ls_weighting_scheme calc
_refine_ls_wR_factor_gt 0.1120
_refine_ls_wR_factor_ref 0.1307
_reflns_number_gt 5573
_reflns_number_total 8200
_reflns_threshold_expression >2sigma(I)
_cod_data_source_file ic400247q_si_002_3.cif
_cod_data_source_block 3
_cod_database_code 4335523

loop_
_symmetry_equiv_pos_as_xyz
'x, y, z'
'-x, y+1/2, -z+1/2'
'-x, -y, -z'
'x, -y-1/2, z-1/2'

loop_
_atom_site_label
_atom_site_type_symbol
_atom_site_fract_x
_atom_site_fract_y
_atom_site_fract_z
_atom_site_U_iso_or_equiv
_atom_site_adp_type
_atom_site_occupancy
_atom_site_symmetry_multiplicity
_atom_site_calc_flag
_atom_site_refinement_flags
Ni1 Ni 0.89669(4) 0.880398(18) 0.12306(3) 0.02190(14) Uani 1 1 d .
S1 S 1.06511(9) 0.93101(4) 0.18245(6) 0.0264(2) Uani 1 1 d .
S2 S 0.83444(9) 0.96130(4) 0.03243(6) 0.0273(2) Uani 1 1 d .
O1 O 0.6799(2) 1.05492(10) 0.10395(16) 0.0292(6) Uani 1 1 d .
O2 O 1.0666(2) 1.01809(11) 0.34288(19) 0.0343(7) Uani 1 1 d .
N1 N 0.8494(3) 1.08750(13) 0.2684(2) 0.0279(7) Uani 1 1 d .
N2 N 0.9891(3) 0.86326(12) 0.01468(19) 0.0259(7) Uani 1 1 d .
H2A H 0.9924 0.8251 0.0105 0.031 Uiso 1 1 calc R
C1 C 0.6785(4) 1.10198(15) 0.1616(3) 0.0305(9) Uani 1 1 d .
H1A H 0.5984 1.1141 0.1645 0.037 Uiso 1 1 calc R
H1B H 0.7214 1.1328 0.1382 0.037 Uiso 1 1 calc R
C2 C 0.7346(4) 1.08465(15) 0.2542(2) 0.0282(9) Uani 1 1 d .
C3 C 0.6697(4) 1.06561(17) 0.3191(3) 0.0349(10) Uani 1 1 d .
H3A H 0.5882 1.0639 0.3063 0.042 Uiso 1 1 calc R
C4 C 0.7254(4) 1.04905(19) 0.4031(3) 0.0426(11) Uani 1 1 d .
H4A H 0.6830 1.0363 0.4495 0.051 Uiso 1 1 calc R
C5 C 0.8429(4) 1.05141(18) 0.4180(3) 0.0391(11) Uani 1 1 d .
H5A H 0.8836 1.0400 0.4748 0.047 Uiso 1 1 calc R
C6 C 0.9015(4) 1.07059(15) 0.3495(3) 0.0303(9) Uani 1 1 d .
C7 C 1.0302(4) 1.07240(16) 0.3627(3) 0.0367(10) Uani 1 1 d .
H7A H 1.0583 1.0995 0.3208 0.044 Uiso 1 1 calc R
H7B H 1.0599 1.0827 0.4264 0.044 Uiso 1 1 calc R
C8 C 1.1823(3) 1.00746(16) 0.3570(2) 0.0261(9) Uani 1 1 d .
C9 C 1.2661(4) 1.04507(16) 0.3879(2) 0.0300(9) Uani 1 1 d .
H9A H 1.2461 1.0820 0.3995 0.036 Uiso 1 1 calc R
C10 C 1.3799(4) 1.02841(18) 0.4019(3) 0.0340(10) Uani 1 1 d .
H10A H 1.4384 1.0543 0.4225 0.041 Uiso 1 1 calc R
C11 C 1.4091(4) 0.97500(19) 0.3864(2) 0.0336(10) Uani 1 1 d .
H11A H 1.4872 0.9637 0.3980 0.040 Uiso 1 1 calc R
C12 C 1.3250(3) 0.93751(17) 0.3539(2) 0.0307(9) Uani 1 1 d .
H12A H 1.3461 0.9007 0.3422 0.037 Uiso 1 1 calc R
C13 C 1.2104(3) 0.95277(15) 0.3381(2) 0.0231(8) Uani 1 1 d .
C14 C 1.1172(3) 0.91366(15) 0.3009(2) 0.0263(9) Uani 1 1 d .
H14A H 1.0530 0.9157 0.3380 0.032 Uiso 1 1 calc R
H14B H 1.1473 0.8756 0.3043 0.032 Uiso 1 1 calc R
C15 C 1.1583(4) 0.8895(2) 0.1209(3) 0.0484(13) Uani 1 1 d .
H15A H 1.2340 0.9078 0.1227 0.058 Uiso 1 1 calc R
H15B H 1.1705 0.8531 0.1506 0.058 Uiso 1 1 calc R
C16 C 1.1063(4) 0.8823(2) 0.0254(4) 0.0582(15) Uani 1 1 d .
H16A H 1.1091 0.9179 -0.0068 0.070 Uiso 1 1 calc R
H16B H 1.1532 0.8556 -0.0044 0.070 Uiso 1 1 calc R
C17 C 0.9211(5) 0.8829(2) -0.0733(3) 0.0584(15) Uani 1 1 d .
H17A H 0.9691 0.8785 -0.1231 0.070 Uiso 1 1 calc R
H17B H 0.8529 0.8589 -0.0876 0.070 Uiso 1 1 calc R
C18 C 0.8833(4) 0.9387(2) -0.0725(3) 0.0435(12) Uani 1 1 d .
H18A H 0.8197 0.9438 -0.1230 0.052 Uiso 1 1 calc R
H18B H 0.9474 0.9628 -0.0850 0.052 Uiso 1 1 calc R
C19 C 0.6783(3) 0.95983(15) 0.0056(2) 0.0261(9) Uani 1 1 d .
H19A H 0.6559 0.9289 -0.0367 0.031 Uiso 1 1 calc R
H19B H 0.6442 0.9531 0.0625 0.031 Uiso 1 1 calc R
C20 C 0.6305(3) 1.01219(16) -0.0371(2) 0.0269(9) Uani 1 1 d .
C21 C 0.5813(3) 1.01416(18) -0.1276(3) 0.0335(10) Uani 1 1 d .
H21A H 0.5802 0.9820 -0.1642 0.040 Uiso 1 1 calc R
C22 C 0.5336(4) 1.0626(2) -0.1654(3) 0.0399(11) Uani 1 1 d .
H22A H 0.5002 1.0634 -0.2277 0.048 Uiso 1 1 calc R
C23 C 0.5346(4) 1.10896(19) -0.1134(3) 0.0381(11) Uani 1 1 d .
H23A H 0.5021 1.1420 -0.1398 0.046 Uiso 1 1 calc R
C24 C 0.5827(3) 1.10846(16) -0.0223(3) 0.0303(9) Uani 1 1 d .
H24A H 0.5830 1.1408 0.0138 0.036 Uiso 1 1 calc R
C25 C 0.6301(3) 1.06030(16) 0.0154(2) 0.0262(9) Uani 1 1 d .
N3 N 0.7603(3) 0.83404(13) 0.0629(2) 0.0297(8) Uani 1 1 d .
C26 C 0.6045(4) 0.76844(19) -0.0157(3) 0.0541(14) Uani 1 1 d .
H26A H 0.5420 0.7653 0.0219 0.081 Uiso 1 1 calc R
H26B H 0.6382 0.7321 -0.0229 0.081 Uiso 1 1 calc R
H26C H 0.5741 0.7831 -0.0759 0.081 Uiso 1 1 calc R
C27 C 0.6926(4) 0.80540(16) 0.0285(3) 0.0313(9) Uani 1 1 d .
N4 N 0.9614(3) 0.81093(13) 0.1922(2) 0.0282(7) Uani 1 1 d .
C28 C 1.0590(4) 0.72373(19) 0.2653(4) 0.0542(13) Uani 1 1 d .
H28A H 1.0409 0.6924 0.2241 0.081 Uiso 1 1 calc R
H28B H 1.0314 0.7162 0.3239 0.081 Uiso 1 1 calc R
H28C H 1.1424 0.7294 0.2753 0.081 Uiso 1 1 calc R
C29 C 1.0032(4) 0.77272(16) 0.2247(3) 0.0304(9) Uani 1 1 d .
N5 N 0.8065(3) 0.89794(14) 0.2299(2) 0.0319(8) Uani 1 1 d .
C30 C 0.6999(4) 0.8909(2) 0.3709(3) 0.0458(12) Uani 1 1 d .
H30A H 0.6244 0.8741 0.3529 0.069 Uiso 1 1 calc R
H30B H 0.6899 0.9277 0.3958 0.069 Uiso 1 1 calc R
H30C H 0.7446 0.8681 0.4175 0.069 Uiso 1 1 calc R
C31 C 0.7602(4) 0.89518(17) 0.2920(3) 0.0328(10) Uani 1 1 d .
Cl1 Cl 0.93527(10) 0.79310(4) 0.47897(7) 0.0362(3) Uani 1 1 d .
O3 O 1.0304(3) 0.75982(15) 0.5153(3) 0.0700(11) Uani 1 1 d .
O4 O 0.9751(3) 0.84108(13) 0.4382(2) 0.0554(9) Uani 1 1 d .
O5 O 0.8680(3) 0.80783(14) 0.5486(2) 0.0612(10) Uani 1 1 d .
O6 O 0.8647(4) 0.76124(17) 0.4124(3) 0.0802(13) Uani 1 1 d .
Cl2 Cl 0.38882(11) 0.77032(5) 0.26704(9) 0.0527(3) Uani 1 1 d .
O7 O 0.3997(6) 0.7545(3) 0.1786(5) 0.194(4) Uani 1 1 d .
O8 O 0.4873(3) 0.80062(17) 0.3003(3) 0.0819(13) Uani 1 1 d .
O9 O 0.2911(4) 0.80295(18) 0.2661(4) 0.0961(15) Uani 1 1 d .
O10 O 0.3793(4) 0.7253(2) 0.3227(4) 0.1117(16) Uani 1 1 d U
N6 N 0.4903(5) 0.64903(18) 0.0279(3) 0.0634(13) Uani 1 1 d .
C32 C 0.2844(5) 0.6879(2) 0.0102(4) 0.0705(16) Uani 1 1 d .
H32A H 0.2729 0.7120 -0.0434 0.106 Uiso 1 1 calc R
H32B H 0.2731 0.7089 0.0649 0.106 Uiso 1 1 calc R
H32C H 0.2289 0.6576 0.0020 0.106 Uiso 1 1 calc R
C33 C 0.3999(5) 0.6659(2) 0.0206(3) 0.0510(13) Uani 1 1 d .
N7 N 0.6320(4) 0.6289(2) 0.3095(3) 0.0700(14) Uani 1 1 d .
C34 C 0.6888(5) 0.7096(3) 0.2141(4) 0.0730(17) Uani 1 1 d .
H34A H 0.7256 0.7379 0.2554 0.109 Uiso 1 1 calc R
H34B H 0.6203 0.7250 0.1777 0.109 Uiso 1 1 calc R
H34C H 0.7430 0.6971 0.1733 0.109 Uiso 1 1 calc R
C35 C 0.6560(4) 0.6637(2) 0.2669(3) 0.0481(12) Uani 1 1 d .

loop_
_atom_site_aniso_label
_atom_site_aniso_U_11
_atom_site_aniso_U_22
_atom_site_aniso_U_33
_atom_site_aniso_U_23
_atom_site_aniso_U_13
_atom_site_aniso_U_12
Ni1 0.0208(3) 0.0214(2) 0.0236(2) -0.00059(19) 0.00370(19) -0.0015(2)
S1 0.0232(5) 0.0264(5) 0.0281(5) 0.0031(4) -0.0018(4) -0.0039(4)
S2 0.0238(5) 0.0245(5) 0.0324(5) 0.0017(4) -0.0004(4) 0.0007(4)
O1 0.0348(17) 0.0274(14) 0.0242(13) -0.0025(10) -0.0006(12) 0.0074(13)
O2 0.0242(16) 0.0273(14) 0.0496(17) -0.0111(12) -0.0023(13) 0.0006(13)
N1 0.0258(19) 0.0256(17) 0.0325(17) -0.0026(13) 0.0045(15) 0.0036(15)
N2 0.031(2) 0.0205(15) 0.0275(16) -0.0011(12) 0.0088(15) 0.0003(15)
C1 0.031(2) 0.027(2) 0.034(2) -0.0037(16) 0.0052(18) 0.0074(18)
C2 0.033(2) 0.0251(19) 0.0272(19) -0.0071(15) 0.0066(18) 0.0039(19)
C3 0.030(2) 0.041(2) 0.035(2) -0.0053(18) 0.0103(19) 0.002(2)
C4 0.047(3) 0.051(3) 0.032(2) 0.0002(19) 0.016(2) 0.004(2)
C5 0.043(3) 0.046(3) 0.028(2) 0.0006(18) 0.005(2) 0.010(2)
C6 0.033(2) 0.0228(19) 0.035(2) -0.0084(16) 0.0037(19) 0.0029(18)
C7 0.033(3) 0.031(2) 0.044(2) -0.0056(18) -0.002(2) 0.006(2)
C8 0.021(2) 0.033(2) 0.0241(18) -0.0009(15) 0.0010(16) -0.0007(18)
C9 0.034(3) 0.028(2) 0.0270(19) -0.0017(16) 0.0024(18) -0.0062(19)
C10 0.026(2) 0.049(3) 0.026(2) -0.0037(18) 0.0013(18) -0.014(2)
C11 0.019(2) 0.057(3) 0.0249(19) -0.0056(18) 0.0029(17) 0.001(2)
C12 0.027(2) 0.041(2) 0.0247(19) -0.0001(17) 0.0046(18) 0.004(2)
C13 0.022(2) 0.031(2) 0.0161(16) 0.0015(14) 0.0015(15) -0.0029(17)
C14 0.026(2) 0.0254(19) 0.0264(18) 0.0031(15) -0.0001(17) -0.0015(17)
C15 0.024(2) 0.089(4) 0.034(2) 0.007(2) 0.011(2) 0.010(3)
C16 0.037(3) 0.070(4) 0.072(3) -0.031(3) 0.025(3) -0.016(3)
C17 0.091(4) 0.056(3) 0.031(2) 0.006(2) 0.018(3) 0.027(3)
C18 0.035(3) 0.066(3) 0.032(2) 0.012(2) 0.013(2) 0.014(2)
C19 0.020(2) 0.029(2) 0.0285(19) -0.0044(16) 0.0004(17) 0.0019(17)
C20 0.016(2) 0.039(2) 0.0264(19) 0.0002(16) 0.0035(16) 0.0028(18)
C21 0.022(2) 0.050(3) 0.028(2) -0.0036(18) 0.0043(18) 0.003(2)
C22 0.024(2) 0.071(3) 0.025(2) 0.009(2) 0.0036(18) 0.014(2)
C23 0.025(2) 0.054(3) 0.037(2) 0.021(2) 0.0110(19) 0.012(2)
C24 0.023(2) 0.034(2) 0.035(2) 0.0053(17) 0.0085(18) 0.0063(18)
C25 0.018(2) 0.034(2) 0.0276(19) 0.0041(16) 0.0071(17) 0.0017(18)
N3 0.029(2) 0.0292(18) 0.0313(17) -0.0001(14) 0.0058(15) -0.0041(16)
C26 0.051(3) 0.039(3) 0.067(3) -0.001(2) -0.010(3) -0.018(2)
C27 0.031(2) 0.028(2) 0.034(2) 0.0014(17) 0.0020(19) -0.003(2)
N4 0.030(2) 0.0249(17) 0.0308(17) 0.0008(14) 0.0067(15) -0.0025(16)
C28 0.056(3) 0.037(3) 0.069(3) 0.017(2) 0.008(3) 0.008(2)
C29 0.034(3) 0.028(2) 0.031(2) 0.0024(17) 0.0082(19) -0.003(2)
N5 0.028(2) 0.0351(19) 0.0329(18) -0.0008(14) 0.0034(16) 0.0039(16)
C30 0.042(3) 0.061(3) 0.037(2) 0.004(2) 0.013(2) 0.011(2)
C31 0.030(2) 0.036(2) 0.032(2) 0.0002(17) 0.0025(19) 0.004(2)
Cl1 0.0409(7) 0.0297(5) 0.0394(5) 0.0038(4) 0.0103(5) -0.0028(5)
O3 0.052(2) 0.053(2) 0.106(3) 0.034(2) 0.013(2) 0.0112(19)
O4 0.062(2) 0.0404(18) 0.066(2) 0.0243(16) 0.0171(18) -0.0074(17)
O5 0.077(3) 0.051(2) 0.064(2) -0.0093(17) 0.041(2) -0.0027(19)
O6 0.083(3) 0.093(3) 0.066(2) -0.031(2) 0.013(2) -0.039(2)
Cl2 0.0490(8) 0.0376(6) 0.0670(8) -0.0090(6) -0.0090(6) 0.0064(6)
O7 0.183(7) 0.255(8) 0.140(5) -0.146(6) 0.001(5) -0.002(6)
O8 0.069(3) 0.088(3) 0.080(3) 0.023(2) -0.021(2) -0.032(2)
O9 0.059(3) 0.072(3) 0.157(4) 0.021(3) 0.010(3) 0.034(2)
O10 0.097(3) 0.082(2) 0.150(3) 0.037(2) -0.005(2) -0.013(2)
N6 0.061(3) 0.043(3) 0.087(3) 0.012(2) 0.012(3) -0.008(2)
C32 0.056(4) 0.074(4) 0.080(4) -0.010(3) 0.001(3) -0.001(3)
C33 0.059(4) 0.042(3) 0.052(3) 0.001(2) 0.007(3) -0.015(3)
N7 0.072(4) 0.070(3) 0.066(3) 0.017(3) 0.001(3) 0.005(3)
C34 0.073(4) 0.086(4) 0.063(3) 0.017(3) 0.017(3) -0.003(4)
C35 0.045(3) 0.060(3) 0.039(2) 0.002(2) 0.001(2) 0.007(3)

loop_
_atom_type_symbol
_atom_type_description
_atom_type_scat_dispersion_real
_atom_type_scat_dispersion_imag
_atom_type_scat_source
C C 0.0033 0.0016 'International Tables Vol C Tables 4.2.6.8 and 6.1.1.4'
H H 0.0000 0.0000 'International Tables Vol C Tables 4.2.6.8 and 6.1.1.4'
N N 0.0061 0.0033 'International Tables Vol C Tables 4.2.6.8 and 6.1.1.4'
O O 0.0106 0.0060 'International Tables Vol C Tables 4.2.6.8 and 6.1.1.4'
S S 0.1246 0.1234 'International Tables Vol C Tables 4.2.6.8 and 6.1.1.4'
Ni Ni 0.3393 1.1124 'International Tables Vol C Tables 4.2.6.8 and 6.1.1.4'
Cl Cl 0.1484 0.1585 'International Tables Vol C Tables 4.2.6.8 and 6.1.1.4'

loop_
_geom_angle_atom_site_label_1
_geom_angle_atom_site_label_2
_geom_angle_atom_site_label_3
_geom_angle
N5 Ni1 N3 89.71(13)
N5 Ni1 N4 89.05(13)
N3 Ni1 N4 88.79(13)
N5 Ni1 N2 179.48(13)
N3 Ni1 N2 90.75(12)
N4 Ni1 N2 91.22(12)
N5 Ni1 S1 95.52(10)
N3 Ni1 S1 174.71(10)
N4 Ni1 S1 90.47(9)
N2 Ni1 S1 84.03(9)
N5 Ni1 S2 96.13(10)
N3 Ni1 S2 92.63(9)
N4 Ni1 S2 174.63(10)
N2 Ni1 S2 83.59(9)
S1 Ni1 S2 87.63(3)
C15 S1 C14 101.81(19)
C15 S1 Ni1 93.07(16)
C14 S1 Ni1 112.79(13)
C18 S2 C19 103.4(2)
C18 S2 Ni1 96.86(15)
C19 S2 Ni1 108.83(12)
C25 O1 C1 117.2(3)
C8 O2 C7 117.3(3)
C6 N1 C2 117.1(3)
C16 N2 C17 112.4(4)
C16 N2 Ni1 115.9(3)
C17 N2 Ni1 109.1(3)
O1 C1 C2 106.3(3)
N1 C2 C3 123.0(4)
N1 C2 C1 116.2(3)
C3 C2 C1 120.8(4)
C2 C3 C4 118.8(4)
C5 C4 C3 118.5(4)
C4 C5 C6 119.2(4)
N1 C6 C5 123.3(4)
N1 C6 C7 116.2(4)
C5 C6 C7 120.5(4)
O2 C7 C6 105.6(3)
O2 C8 C9 125.1(3)
O2 C8 C13 113.7(3)
C9 C8 C13 121.2(4)
C8 C9 C10 119.2(4)
C11 C10 C9 120.6(4)
C10 C11 C12 120.1(4)
C11 C12 C13 120.9(4)
C12 C13 C8 117.9(3)
C12 C13 C14 122.5(3)
C8 C13 C14 119.6(3)
C13 C14 S1 109.9(2)
C16 C15 S1 110.2(3)
N2 C16 C15 114.4(4)
C18 C17 N2 115.0(4)
C17 C18 S2 115.5(3)
C20 C19 S2 112.6(3)
C21 C20 C25 118.2(4)
C21 C20 C19 121.4(4)
C25 C20 C19 120.3(3)
C20 C21 C22 120.8(4)
C23 C22 C21 120.1(4)
C22 C23 C24 120.7(4)
C25 C24 C23 119.2(4)
O1 C25 C24 124.4(3)
O1 C25 C20 114.6(3)
C24 C25 C20 121.0(3)
C27 N3 Ni1 174.0(3)
N3 C27 C26 179.7(5)
C29 N4 Ni1 174.2(3)
N4 C29 C28 178.7(5)
C31 N5 Ni1 164.4(3)
N5 C31 C30 179.1(5)
O4 Cl1 O5 110.2(2)
O4 Cl1 O3 109.9(2)
O5 Cl1 O3 110.7(2)
O4 Cl1 O6 110.3(2)
O5 Cl1 O6 107.9(2)
O3 Cl1 O6 107.7(3)
O10 Cl2 O7 111.5(5)
O10 Cl2 O9 109.0(3)
O7 Cl2 O9 109.2(4)
O10 Cl2 O8 109.6(3)
O7 Cl2 O8 107.6(4)
O9 Cl2 O8 110.1(3)
N6 C33 C32 179.2(6)
N7 C35 C34 178.3(6)

loop_
_geom_bond_atom_site_label_1
_geom_bond_atom_site_label_2
_geom_bond_distance
Ni1 N5 2.057(3)
Ni1 N3 2.059(3)
Ni1 N4 2.064(3)
Ni1 N2 2.091(3)
Ni1 S1 2.3924(10)
Ni1 S2 2.4352(10)
S1 C15 1.817(5)
S1 C14 1.823(3)
S2 C18 1.807(4)
S2 C19 1.822(4)
O1 C25 1.366(4)
O1 C1 1.428(4)
O2 C8 1.370(4)
O2 C7 1.430(5)
N1 C6 1.335(5)
N1 C2 1.337(5)
N2 C16 1.439(5)
N2 C17 1.508(5)
C1 C2 1.496(5)
C2 C3 1.381(6)
C3 C4 1.382(6)
C4 C5 1.368(6)
C5 C6 1.377(6)
C6 C7 1.497(6)
C8 C9 1.375(5)
C8 C13 1.407(5)
C9 C10 1.384(6)
C10 C11 1.370(6)
C11 C12 1.381(6)
C12 C13 1.383(5)
C13 C14 1.497(5)
C15 C16 1.470(6)
C17 C18 1.428(6)
C19 C20 1.496(5)
C20 C21 1.383(5)
C20 C25 1.403(5)
C21 C22 1.389(6)
C22 C23 1.363(6)
C23 C24 1.388(5)
C24 C25 1.380(5)
N3 C27 1.125(5)
C26 C27 1.456(6)
N4 C29 1.127(5)
C28 C29 1.450(6)
N5 C31 1.129(5)
C30 C31 1.444(6)
Cl1 O4 1.420(3)
Cl1 O5 1.423(3)
Cl1 O3 1.424(3)
Cl1 O6 1.427(4)
Cl2 O10 1.382(5)
Cl2 O7 1.383(6)
Cl2 O9 1.393(4)
Cl2 O8 1.403(4)
N6 C33 1.129(6)
C32 C33 1.445(8)
N7 C35 1.112(6)
C34 C35 1.443(7)
